data_1504147
loop_
_publ_author_name
'Barab\'e, Francis'
'B\'etournay, Genevi\`eve'
'Bellavance, Gabriel'
'Barriault, Louis'

_publ_section_title
;
 Gold-catalyzed synthesis of carbon-bridged medium-sized rings.
;
_journal_issue 18
_journal_name_full 'Organic letters'
_journal_page_first 4236
_journal_page_last 4238
_journal_paper_doi 10.1021/ol901722q
_journal_volume 11
_journal_year 2009
_chemical_formula_sum 'C18 H19 N O5'
_chemical_formula_weight 329.34
_chemical_name_systematic
; 
 ? 
;
_space_group_IT_number 9
_symmetry_cell_setting monoclinic
_symmetry_space_group_name_Hall 'C -2yc'
_symmetry_space_group_name_H-M 'C 1 c 1'
_atom_sites_solution_hydrogens geom
_atom_sites_solution_primary direct
_atom_sites_solution_secondary difmap
_audit_creation_method SHELXL-97
_cell_angle_alpha 90.00
_cell_angle_beta 91.991(7)
_cell_angle_gamma 90.00
_cell_formula_units_Z 4
_cell_length_a 14.725(10)
_cell_length_b 16.200(11)
_cell_length_c 6.768(5)
_cell_measurement_reflns_used 5901
_cell_measurement_temperature 202(2)
_cell_measurement_theta_max 25.50
_cell_measurement_theta_min 2.51
_cell_volume 1613(2)
_computing_cell_refinement 'Bruker SMART'
_computing_data_collection 'Bruker SMART'
_computing_data_reduction 'Bruker SAINT'
_computing_molecular_graphics 'Bruker SHELXTL'
_computing_publication_material 'Bruker SHELXTL'
_computing_structure_refinement 'SHELXL-97 (Sheldrick, 1997)'
_computing_structure_solution 'SHELXS-97 (Sheldrick, 1990)'
_diffrn_ambient_temperature 202(2)
_diffrn_measured_fraction_theta_full 0.992
_diffrn_measured_fraction_theta_max 0.992
_diffrn_measurement_device_type 'CCD area detector'
_diffrn_measurement_method 'phi and omega scans'
_diffrn_radiation_monochromator graphite
_diffrn_radiation_source 'fine-focus sealed tube'
_diffrn_radiation_type MoK\a
_diffrn_radiation_wavelength 0.71073
_diffrn_reflns_av_R_equivalents 0.0439
_diffrn_reflns_av_sigmaI/netI 0.0397
_diffrn_reflns_limit_h_max 16
_diffrn_reflns_limit_h_min -17
_diffrn_reflns_limit_k_max 19
_diffrn_reflns_limit_k_min -19
_diffrn_reflns_limit_l_max 8
_diffrn_reflns_limit_l_min -7
_diffrn_reflns_number 5809
_diffrn_reflns_theta_full 25.50
_diffrn_reflns_theta_max 25.50
_diffrn_reflns_theta_min 1.87
_exptl_absorpt_coefficient_mu 0.099
_exptl_absorpt_correction_T_max 0.9804
_exptl_absorpt_correction_T_min 0.9613
_exptl_absorpt_correction_type multi-scan
_exptl_absorpt_process_details 'SADABS, Bruker (2000)'
_exptl_crystal_colour colorless
_exptl_crystal_density_diffrn 1.356
_exptl_crystal_density_meas ?
_exptl_crystal_density_method 'not measured'
_exptl_crystal_description prism
_exptl_crystal_F_000 696
_exptl_crystal_size_max 0.40
_exptl_crystal_size_mid 0.30
_exptl_crystal_size_min 0.20
_refine_diff_density_max 0.200
_refine_diff_density_min -0.233
_refine_diff_density_rms 0.061
_refine_ls_extinction_method none
_refine_ls_goodness_of_fit_ref 1.293
_refine_ls_hydrogen_treatment constr
_refine_ls_matrix_type full
_refine_ls_number_parameters 217
_refine_ls_number_reflns 1502
_refine_ls_number_restraints 2
_refine_ls_restrained_S_all 1.292
_refine_ls_R_factor_all 0.0635
_refine_ls_R_factor_gt 0.0544
_refine_ls_shift/su_max 0.000
_refine_ls_shift/su_mean 0.000
_refine_ls_structure_factor_coef Fsqd
_refine_ls_weighting_details 'calc w=1/[\s^2^(Fo^2^)+(0.0477P)^2^+1.2363P] where P=(Fo^2^+2Fc^2^)/3'
_refine_ls_weighting_scheme calc
_refine_ls_wR_factor_gt 0.1214
_refine_ls_wR_factor_ref 0.1243
_reflns_number_gt 1330
_reflns_number_total 1502
_reflns_threshold_expression >2sigma(I)
_cod_data_source_file ol901722q_si_002.cif
_cod_data_source_block sada
_cod_depositor_comments
;
The following automatic conversions were performed:

'_symmetry_cell_setting' value 'Monoclinic' changed to 'monoclinic'
according to /home/saulius/struct/CIF-dictionaries/cif_core.dic
dictionary named 'cif_core.dic' version 2.4.2 from 2011-04-26.

Automatic conversion script
Id: cif_fix_values 1715 2011-07-08 13:25:40Z adriana 

The following automatic conversions were performed:

'_exptl_crystal_density_meas' value 'n/a' was changed to '?' - the
value is perceived as not measured.

Automatic conversion script
Id: cif_fix_values 3008 2015-01-20 13:52:24Z robertas 
;
_cod_original_cell_volume 1613.3(19)
_cod_original_sg_symbol_H-M Cc
_cod_database_code 1504147

loop_
_symmetry_equiv_pos_as_xyz
'x, y, z'
'x, -y, z+1/2'
'x+1/2, y+1/2, z'
'x+1/2, -y+1/2, z+1/2'

loop_
_atom_site_label
_atom_site_type_symbol
_atom_site_fract_x
_atom_site_fract_y
_atom_site_fract_z
_atom_site_U_iso_or_equiv
_atom_site_adp_type
_atom_site_occupancy
_atom_site_symmetry_multiplicity
_atom_site_calc_flag
_atom_site_refinement_flags
C1 C 0.4126(3) 0.5530(3) 0.8032(6) 0.0313(10) Uani 1 1 d .
C2 C 0.4391(4) 0.6350(3) 0.7832(7) 0.0359(11) Uani 1 1 d .
H2A H 0.3950 0.6771 0.7610 0.043 Uiso 1 1 calc R
C3 C 0.5296(3) 0.6541(3) 0.7959(7) 0.0339(10) Uani 1 1 d .
H3A H 0.5483 0.7098 0.7790 0.041 Uiso 1 1 calc R
C4 C 0.5962(3) 0.5921(3) 0.8341(6) 0.0295(10) Uani 1 1 d .
C5 C 0.5668(3) 0.5108(3) 0.8539(6) 0.0295(10) Uani 1 1 d .
H5A H 0.6102 0.4684 0.8797 0.035 Uiso 1 1 calc R
C6 C 0.4756(3) 0.4909(3) 0.8368(6) 0.0319(11) Uani 1 1 d .
H6A H 0.4565 0.4352 0.8480 0.038 Uiso 1 1 calc R
C7 C 0.6952(3) 0.6118(3) 0.8460(6) 0.0289(9) Uani 1 1 d .
C8 C 0.7532(3) 0.5654(3) 0.7473(7) 0.0338(10) Uani 1 1 d .
H8A H 0.7277 0.5213 0.6713 0.041 Uiso 1 1 calc R
C9 C 0.8551(3) 0.5758(3) 0.7437(7) 0.0378(11) Uani 1 1 d .
H9A H 0.8728 0.5827 0.6049 0.045 Uiso 1 1 calc R
H9B H 0.8844 0.5248 0.7954 0.045 Uiso 1 1 calc R
C10 C 0.8916(3) 0.6505(3) 0.8667(6) 0.0305(10) Uani 1 1 d .
C11 C 0.8286(3) 0.6652(2) 1.0370(6) 0.0286(10) Uani 1 1 d .
C12 C 0.7301(3) 0.6859(3) 0.9717(6) 0.0291(10) Uani 1 1 d .
C13 C 0.6743(3) 0.7017(3) 1.1535(7) 0.0383(11) Uani 1 1 d .
H13A H 0.6712 0.6509 1.2319 0.057 Uiso 1 1 calc R
H13B H 0.6128 0.7188 1.1117 0.057 Uiso 1 1 calc R
H13C H 0.7032 0.7453 1.2338 0.057 Uiso 1 1 calc R
C14 C 0.7360(3) 0.7661(3) 0.8443(7) 0.0350(11) Uani 1 1 d .
H14A H 0.6741 0.7812 0.7946 0.042 Uiso 1 1 calc R
H14B H 0.7590 0.8118 0.9293 0.042 Uiso 1 1 calc R
C15 C 0.7970(4) 0.7569(3) 0.6708(7) 0.0429(12) Uani 1 1 d .
H15A H 0.8004 0.8101 0.5993 0.052 Uiso 1 1 calc R
H15B H 0.7712 0.7151 0.5781 0.052 Uiso 1 1 calc R
C16 C 0.8928(4) 0.7304(3) 0.7413(7) 0.0407(12) Uani 1 1 d .
H16A H 0.9211 0.7753 0.8211 0.049 Uiso 1 1 calc R
H16B H 0.9304 0.7212 0.6249 0.049 Uiso 1 1 calc R
C17 C 0.9868(3) 0.6357(3) 0.9593(7) 0.0372(11) Uani 1 1 d .
C18 C 1.0882(4) 0.5410(4) 1.1131(8) 0.0509(14) Uani 1 1 d .
H18A H 1.0920 0.4825 1.1488 0.076 Uiso 1 1 calc R
H18B H 1.0941 0.5748 1.2331 0.076 Uiso 1 1 calc R
H18C H 1.1372 0.5548 1.0245 0.076 Uiso 1 1 calc R
N1 N 0.3158(3) 0.5323(3) 0.7888(6) 0.0388(10) Uani 1 1 d .
O1 O 0.2602(3) 0.5893(2) 0.7651(6) 0.0524(10) Uani 1 1 d .
O2 O 0.2936(3) 0.4609(2) 0.7999(7) 0.0652(13) Uani 1 1 d .
O3 O 0.8545(2) 0.6634(2) 1.2077(5) 0.0432(9) Uani 1 1 d .
O4 O 1.0427(3) 0.6895(2) 0.9839(6) 0.0560(11) Uani 1 1 d .
O5 O 1.0004(2) 0.5575(2) 1.0131(5) 0.0429(8) Uani 1 1 d .

loop_
_atom_site_aniso_label
_atom_site_aniso_U_11
_atom_site_aniso_U_22
_atom_site_aniso_U_33
_atom_site_aniso_U_23
_atom_site_aniso_U_13
_atom_site_aniso_U_12
C1 0.035(3) 0.035(2) 0.024(2) 0.0006(18) 0.0017(18) -0.006(2)
C2 0.040(3) 0.030(2) 0.037(3) 0.000(2) -0.005(2) 0.005(2)
C3 0.036(3) 0.020(2) 0.045(3) 0.0030(19) -0.001(2) -0.0033(19)
C4 0.033(2) 0.033(2) 0.023(2) -0.0031(17) 0.0019(18) -0.0023(19)
C5 0.036(3) 0.027(2) 0.026(2) 0.0002(17) -0.0021(19) 0.0057(19)
C6 0.043(3) 0.027(2) 0.026(2) -0.0004(17) 0.003(2) -0.006(2)
C7 0.033(2) 0.028(2) 0.025(2) -0.0008(17) -0.0013(18) 0.0025(18)
C8 0.038(3) 0.031(2) 0.032(2) -0.0068(19) -0.002(2) 0.000(2)
C9 0.032(3) 0.047(3) 0.034(3) -0.008(2) 0.000(2) 0.003(2)
C10 0.033(3) 0.031(2) 0.028(2) -0.0039(19) 0.0049(19) -0.0042(19)
C11 0.034(3) 0.022(2) 0.030(3) -0.0022(17) -0.001(2) -0.0044(18)
C12 0.032(3) 0.025(2) 0.030(2) -0.0024(17) 0.0021(19) -0.0016(18)
C13 0.041(3) 0.036(3) 0.038(3) -0.009(2) 0.001(2) 0.002(2)
C14 0.033(3) 0.028(2) 0.044(3) 0.005(2) -0.002(2) 0.0007(19)
C15 0.052(3) 0.043(3) 0.034(3) 0.013(2) 0.004(2) 0.000(2)
C16 0.044(3) 0.043(3) 0.036(3) 0.005(2) 0.011(2) -0.002(2)
C17 0.037(3) 0.044(3) 0.031(2) -0.004(2) 0.006(2) -0.004(2)
C18 0.032(3) 0.071(4) 0.050(3) 0.007(3) -0.007(2) 0.002(3)
N1 0.038(2) 0.042(2) 0.036(2) -0.0002(18) 0.0001(18) -0.005(2)
O1 0.038(2) 0.049(2) 0.069(3) -0.0005(19) -0.0022(18) -0.0003(18)
O2 0.045(2) 0.041(2) 0.109(4) 0.009(2) -0.006(2) -0.0136(18)
O3 0.047(2) 0.053(2) 0.0291(19) -0.0041(15) -0.0045(15) 0.0009(16)
O4 0.044(2) 0.056(2) 0.068(3) -0.001(2) -0.0068(19) -0.014(2)
O5 0.0323(19) 0.048(2) 0.048(2) 0.0071(16) -0.0034(15) -0.0021(16)

loop_
_atom_type_symbol
_atom_type_description
_atom_type_scat_dispersion_real
_atom_type_scat_dispersion_imag
_atom_type_scat_source
C C 0.0033 0.0000 'International Tables Vol C Tables 4.2.6.8 and 6.1.1.4'
H H 0.0000 0.0000 'International Tables Vol C Tables 4.2.6.8 and 6.1.1.4'
N N 0.0061 0.0000 'International Tables Vol C Tables 4.2.6.8 and 6.1.1.4'
O O 0.0106 0.0000 'International Tables Vol C Tables 4.2.6.8 and 6.1.1.4'

loop_
_geom_angle_atom_site_label_1
_geom_angle_atom_site_label_2
_geom_angle_atom_site_label_3
_geom_angle
C6 C1 C2 121.4(4)
C6 C1 N1 119.3(4)
C2 C1 N1 119.3(4)
C3 C2 C1 119.1(4)
C2 C3 C4 121.0(4)
C5 C4 C3 118.1(4)
C5 C4 C7 120.2(4)
C3 C4 C7 121.7(4)
C6 C5 C4 121.1(4)
C5 C6 C1 119.2(4)
C8 C7 C4 119.6(4)
C8 C7 C12 120.3(4)
C4 C7 C12 120.0(4)
C7 C8 C9 126.8(4)
C8 C9 C10 113.8(4)
C11 C10 C17 106.7(4)
C11 C10 C16 107.6(4)
C17 C10 C16 109.1(4)
C11 C10 C9 108.6(4)
C17 C10 C9 113.0(4)
C16 C10 C9 111.6(4)
O3 C11 C10 122.8(4)
O3 C11 C12 123.0(4)
C10 C11 C12 114.2(4)
C13 C12 C11 109.5(4)
C13 C12 C7 113.3(4)
C11 C12 C7 106.3(3)
C13 C12 C14 110.3(4)
C11 C12 C14 105.7(3)
C7 C12 C14 111.4(4)
C15 C14 C12 113.1(4)
C14 C15 C16 110.6(4)
C15 C16 C10 112.1(4)
O4 C17 O5 123.7(5)
O4 C17 C10 123.5(5)
O5 C17 C10 112.7(4)
O2 N1 O1 122.9(4)
O2 N1 C1 118.8(4)
O1 N1 C1 118.3(4)
C17 O5 C18 115.0(4)

loop_
_geom_bond_atom_site_label_1
_geom_bond_atom_site_label_2
_geom_bond_distance
C1 C6 1.383(7)
C1 C2 1.392(6)
C1 N1 1.464(6)
C2 C3 1.368(7)
C3 C4 1.421(7)
C4 C5 1.393(6)
C4 C7 1.492(7)
C5 C6 1.382(7)
C7 C8 1.334(6)
C7 C12 1.549(6)
C8 C9 1.511(7)
C9 C10 1.554(6)
C10 C11 1.523(6)
C10 C17 1.535(7)
C10 C16 1.548(7)
C11 O3 1.204(5)
C11 C12 1.538(6)
C12 C13 1.525(7)
C12 C14 1.564(6)
C14 C15 1.511(7)
C15 C16 1.534(7)
C17 O4 1.207(6)
C17 O5 1.330(6)
C18 O5 1.463(6)
N1 O2 1.205(5)
N1 O1 1.241(5)
